data_4313408
loop_
_publ_author_name
'Fatima Setifi'
'Lahc\`ene Ouahab'
'St\'ephane Golhen'
'Yukihiro Yoshida'
'Gunzi Saito'

_publ_section_title
;
 First Radical Cation Salt of Paramagnetic Transition Metal Complex
 Containing TTF as Ligand, [CuII(hfac)2(TTF-py)2](PF6).2CH2Cl2 (hfac =
 Hexafluoroacetylacetonate and TTF-py =
 4-(2-Tetrathiafulvalenyl-ethenyl)pyridine)
;
_journal_name_full 'Inorganic Chemistry'
_journal_page_first 1791
_journal_page_last 1793
_journal_paper_doi 10.1021/ic026211h
_journal_volume 42
_journal_year 2003
_chemical_formula_sum 'C38 H26 Cl4 Cu F18 N2 O4 P S8'
_chemical_formula_weight 1409.40
_chemical_name_systematic
; 
 ? 
;
_space_group_IT_number 2
_symmetry_cell_setting triclinic
_symmetry_space_group_name_Hall '-P 1'
_symmetry_space_group_name_H-M 'P -1'
_atom_sites_solution_hydrogens geom
_atom_sites_solution_primary direct
_atom_sites_solution_secondary difmap
_audit_creation_method SHELXL-97
_cell_angle_alpha 105.695(2)
_cell_angle_beta 91.419(2)
_cell_angle_gamma 97.7194(19)
_cell_formula_units_Z 1
_cell_length_a 9.6998(5)
_cell_length_b 10.2050(5)
_cell_length_c 14.4317(8)
_cell_measurement_reflns_used 5794
_cell_measurement_temperature 120(2)
_cell_measurement_theta_max 27.485
_cell_measurement_theta_min 0.998
_cell_volume 1360.02(12)
_computing_cell_refinement 'HKL Scalepack (Otwinowski & Minor 1997)'
_computing_data_collection 'Collect (Nonius BV, 1997-2000)'
_computing_data_reduction 'HKL Denzo and Scalepack (Otwinowski & Minor 1997)'
_computing_structure_refinement 'SHELXL-97 (Sheldrick, 1997)'
_computing_structure_solution 'SHELXS-97 (Sheldrick, 1990)'
_diffrn_ambient_temperature 120(2)
_diffrn_detector_area_resol_mean 9
_diffrn_measured_fraction_theta_full 0.991
_diffrn_measured_fraction_theta_max 0.991
_diffrn_measurement_device '95mm CCD camera on \k-goniostat'
_diffrn_measurement_device_type KappaCCD
_diffrn_measurement_method CCD
_diffrn_radiation_monochromator 'horizonally mounted graphite crystal'
_diffrn_radiation_source 'fine-focus sealed tube'
_diffrn_radiation_type MoK\a
_diffrn_radiation_wavelength 0.71073
_diffrn_reflns_av_R_equivalents 0.0498
_diffrn_reflns_av_sigmaI/netI 0.0889
_diffrn_reflns_limit_h_max 12
_diffrn_reflns_limit_h_min -11
_diffrn_reflns_limit_k_max 13
_diffrn_reflns_limit_k_min -13
_diffrn_reflns_limit_l_max 18
_diffrn_reflns_limit_l_min -18
_diffrn_reflns_number 10692
_diffrn_reflns_theta_full 27.51
_diffrn_reflns_theta_max 27.51
_diffrn_reflns_theta_min 1.47
_exptl_absorpt_coefficient_mu 1.037
_exptl_absorpt_correction_type none
_exptl_crystal_density_diffrn 1.721
_exptl_crystal_density_method 'not measured'
_exptl_crystal_F_000 702
_refine_diff_density_max 0.699
_refine_diff_density_min -0.666
_refine_diff_density_rms 0.088
_refine_ls_extinction_method none
_refine_ls_goodness_of_fit_ref 1.035
_refine_ls_hydrogen_treatment mixed
_refine_ls_matrix_type full
_refine_ls_number_parameters 346
_refine_ls_number_reflns 6199
_refine_ls_number_restraints 0
_refine_ls_restrained_S_all 1.035
_refine_ls_R_factor_all 0.1515
_refine_ls_R_factor_gt 0.0819
_refine_ls_shift/su_max 0.000
_refine_ls_shift/su_mean 0.000
_refine_ls_structure_factor_coef Fsqd
_refine_ls_weighting_details 'calc w=1/[\s^2^(Fo^2^)+(0.1429P)^2^+0.4696P] where P=(Fo^2^+2Fc^2^)/3'
_refine_ls_weighting_scheme calc
_refine_ls_wR_factor_gt 0.2209
_refine_ls_wR_factor_ref 0.2708
_reflns_number_gt 3245
_reflns_number_total 6199
_reflns_threshold_expression >2sigma(I)
_cod_data_source_file ic026211hsi20030110_053742.cif
_cod_data_source_block val
_cod_depositor_comments
;
The following automatic conversions were performed:

'_symmetry_cell_setting' value 'Triclinic' changed to 'triclinic'
according to the built-in table from CIF Core dictionary named
'cif_core.dic' version 2.4.1 from
2010-06-29.

'_exptl_absorpt_correction_type' value 'None' changed to
'none' according to the built-in table from CIF Core dictionary named
'cif_core.dic' version 2.4.1 from 2010-06-29.

Automatic conversion script
Id: cif_fix_values 1646 2011-03-28 12:23:43Z adriana 
;
_cod_database_code 4313408

loop_
_symmetry_equiv_pos_as_xyz
'x, y, z'
'-x, -y, -z'

loop_
_atom_site_label
_atom_site_type_symbol
_atom_site_fract_x
_atom_site_fract_y
_atom_site_fract_z
_atom_site_U_iso_or_equiv
_atom_site_adp_type
_atom_site_occupancy
_atom_site_symmetry_multiplicity
_atom_site_calc_flag
_atom_site_refinement_flags
_atom_site_disorder_assembly
_atom_site_disorder_group
C1 C -0.1789(7) 0.1867(6) -0.0532(4) 0.0630(15) Uani 1 1 d . . .
H1 H -0.1698 0.2315 0.0140 0.076 Uiso 1 1 calc R . .
C2 C -0.2579(7) 0.2347(6) -0.1107(4) 0.0644(15) Uani 1 1 d . . .
H2 H -0.3026 0.3123 -0.0834 0.077 Uiso 1 1 calc R . .
C3 C -0.2758(6) 0.1719(6) -0.2108(4) 0.0572(14) Uani 1 1 d . . .
C4 C -0.2042(6) 0.0594(6) -0.2446(4) 0.0596(14) Uani 1 1 d . . .
H4 H -0.2111 0.0121 -0.3113 0.071 Uiso 1 1 calc R . .
C5 C -0.1258(6) 0.0186(6) -0.1825(4) 0.0614(15) Uani 1 1 d . . .
H5 H -0.0773 -0.0569 -0.2081 0.074 Uiso 1 1 calc R . .
C6 C -0.3634(7) 0.2226(6) -0.2737(4) 0.0614(15) Uani 1 1 d . . .
H6 H -0.4155 0.2935 -0.2440 0.074 Uiso 1 1 calc R . .
C7 C -0.3753(6) 0.1759(6) -0.3702(4) 0.0576(14) Uani 1 1 d . . .
H7 H -0.3228 0.1052 -0.3992 0.069 Uiso 1 1 calc R . .
C8 C -0.4601(6) 0.2234(6) -0.4333(4) 0.0559(13) Uani 1 1 d . . .
C9 C -0.4672(6) 0.1782(6) -0.5295(4) 0.0603(14) Uani 1 1 d . . .
H9 H -0.4156 0.1079 -0.5610 0.072 Uiso 1 1 calc R . .
C10 C -0.6277(6) 0.3607(6) -0.4962(4) 0.0582(14) Uani 1 1 d . . .
C11 C -0.7186(6) 0.4500(6) -0.5028(4) 0.0571(13) Uani 1 1 d . . .
C12 C -0.8694(7) 0.6037(7) -0.5575(7) 0.082(2) Uani 1 1 d . . .
H12 H -0.9199 0.6463 -0.5955 0.099 Uiso 1 1 calc R . .
C13 C -0.8616(7) 0.6481(7) -0.4643(6) 0.0770(19) Uani 1 1 d . . .
H13 H -0.9050 0.7244 -0.4319 0.092 Uiso 1 1 calc R . .
C14 C -0.2542(7) -0.0055(6) 0.1046(4) 0.0619(15) Uani 1 1 d . . .
C15 C -0.3284(8) -0.1224(7) 0.0418(5) 0.0798(19) Uani 1 1 d . . .
H15A H -0.4077 -0.0921 0.0128 0.096 Uiso 1 1 calc R . .
H15B H -0.3690 -0.1805 0.0821 0.096 Uiso 1 1 calc R . .
C16 C -0.2698(8) -0.2097(6) -0.0343(5) 0.0653(16) Uani 1 1 d . . .
C17 C -0.3702(12) -0.3321(10) -0.0985(7) 0.105(3) Uani 1 1 d . . .
C18 C -0.3300(12) 0.0763(11) 0.1881(8) 0.115(3) Uani 1 1 d . . .
S1 S -0.57045(18) 0.24869(17) -0.59547(11) 0.0660(4) Uani 1 1 d . . .
S2 S -0.56282(18) 0.35165(17) -0.38521(11) 0.0649(4) Uani 1 1 d . . .
S3 S -0.78568(19) 0.46424(19) -0.61196(13) 0.0734(5) Uani 1 1 d . . .
S4 S -0.76962(19) 0.56350(18) -0.40154(13) 0.0732(5) Uani 1 1 d . . .
N1 N -0.1114(5) 0.0770(5) -0.0872(3) 0.0580(12) Uani 1 1 d . . .
O1 O -0.1327(4) 0.0463(4) 0.1037(3) 0.0633(10) Uani 1 1 d . . .
O2 O -0.1503(5) -0.2014(4) -0.0566(3) 0.0751(12) Uani 1 1 d . . .
F1 F -0.2754(12) 0.0749(13) 0.2678(5) 0.243(6) Uani 1 1 d . . .
F2 F -0.4637(7) 0.0425(7) 0.1831(6) 0.197(4) Uani 1 1 d . . .
F3 F -0.3159(8) 0.2056(6) 0.1910(6) 0.169(3) Uani 1 1 d . . .
F4 F -0.4869(9) -0.3548(9) -0.0654(6) 0.237(6) Uani 1 1 d . . .
F5 F -0.3172(10) -0.4442(6) -0.1137(7) 0.219(5) Uani 1 1 d . . .
F6 F -0.3921(9) -0.3185(8) -0.1832(5) 0.175(3) Uani 1 1 d . . .
F7 F 0.0353(10) 0.0905(8) 0.4286(6) 0.195(4) Uani 1 1 d . . .
F8 F 0.0004(9) -0.1323(7) 0.4154(5) 0.174(3) Uani 1 1 d . . .
F9 F -0.1609(9) 0.0014(9) 0.4831(6) 0.184(3) Uani 1 1 d . . .
P P 0.0000 0.0000 0.5000 0.1294(17) Uani 1 2 d S . .
Cu Cu 0.0000 0.0000 0.0000 0.0548(3) Uani 1 2 d S . .
C19 C 0.1159(16) 0.342(2) 0.8025(16) 0.242(11) Uani 1 1 d . . .
H19A H 0.0734 0.2705 0.8322 0.290 Uiso 1 1 calc R . .
H19B H 0.1238 0.2996 0.7329 0.290 Uiso 1 1 calc R . .
Cl1 Cl 0.0054(5) 0.5030(6) 0.8252(4) 0.2040(18) Uani 1 1 d . . .
Cl2 Cl 0.2672(7) 0.4179(8) 0.8567(4) 0.256(3) Uani 1 1 d . . .

loop_
_atom_site_aniso_label
_atom_site_aniso_U_11
_atom_site_aniso_U_22
_atom_site_aniso_U_33
_atom_site_aniso_U_23
_atom_site_aniso_U_13
_atom_site_aniso_U_12
C1 0.086(4) 0.051(3) 0.054(3) 0.012(3) 0.002(3) 0.023(3)
C2 0.080(4) 0.054(3) 0.057(3) 0.007(3) 0.001(3) 0.021(3)
C3 0.068(4) 0.054(3) 0.053(3) 0.016(3) 0.008(3) 0.013(3)
C4 0.068(4) 0.060(3) 0.048(3) 0.008(3) 0.002(3) 0.016(3)
C5 0.066(4) 0.063(3) 0.054(3) 0.007(3) 0.004(3) 0.022(3)
C6 0.071(4) 0.059(3) 0.059(3) 0.017(3) 0.000(3) 0.025(3)
C7 0.058(3) 0.053(3) 0.062(3) 0.015(3) 0.005(3) 0.011(3)
C8 0.058(3) 0.058(3) 0.054(3) 0.016(3) 0.006(3) 0.014(3)
C9 0.066(4) 0.054(3) 0.059(3) 0.008(3) 0.008(3) 0.017(3)
C10 0.065(4) 0.057(3) 0.050(3) 0.009(2) 0.002(3) 0.014(3)
C11 0.055(3) 0.062(3) 0.053(3) 0.012(3) 0.001(3) 0.011(3)
C12 0.065(4) 0.073(4) 0.121(7) 0.045(5) 0.004(4) 0.020(3)
C13 0.065(4) 0.070(4) 0.099(6) 0.024(4) 0.011(4) 0.021(3)
C14 0.065(4) 0.065(4) 0.055(3) 0.011(3) 0.015(3) 0.014(3)
C15 0.080(5) 0.079(5) 0.080(5) 0.019(4) 0.018(4) 0.014(4)
C16 0.079(5) 0.052(3) 0.064(4) 0.016(3) 0.004(3) 0.006(3)
C17 0.132(9) 0.089(6) 0.082(6) 0.002(5) 0.011(6) 0.012(6)
C18 0.122(8) 0.102(7) 0.104(7) -0.001(5) 0.059(6) 0.008(5)
S1 0.0760(11) 0.0686(9) 0.0492(8) 0.0055(7) -0.0034(7) 0.0189(8)
S2 0.0738(10) 0.0727(10) 0.0492(8) 0.0109(7) 0.0029(7) 0.0267(8)
S3 0.0731(11) 0.0783(11) 0.0696(10) 0.0211(8) -0.0089(8) 0.0146(8)
S4 0.0717(11) 0.0726(10) 0.0740(11) 0.0118(8) 0.0081(8) 0.0229(8)
N1 0.065(3) 0.055(3) 0.055(3) 0.014(2) 0.003(2) 0.016(2)
O1 0.062(3) 0.071(3) 0.054(2) 0.0099(19) 0.0030(19) 0.014(2)
O2 0.082(3) 0.066(3) 0.073(3) 0.009(2) 0.017(2) 0.016(2)
F1 0.302(12) 0.387(15) 0.063(4) 0.033(6) 0.062(5) 0.178(11)
F2 0.121(5) 0.167(6) 0.229(8) -0.060(5) 0.106(6) -0.018(4)
F3 0.177(6) 0.096(4) 0.208(8) -0.015(4) 0.089(6) 0.036(4)
F4 0.161(7) 0.225(9) 0.199(8) -0.093(7) 0.064(6) -0.110(7)
F5 0.243(9) 0.061(3) 0.304(11) -0.017(5) -0.119(8) 0.019(4)
F6 0.218(8) 0.179(7) 0.096(4) 0.000(4) -0.047(5) 0.002(6)
F7 0.296(10) 0.183(6) 0.191(7) 0.122(6) 0.152(7) 0.165(7)
F8 0.265(9) 0.146(5) 0.145(5) 0.042(4) 0.084(6) 0.129(6)
F9 0.170(7) 0.219(8) 0.185(7) 0.048(6) 0.057(6) 0.119(6)
P 0.184(4) 0.133(3) 0.123(3) 0.071(2) 0.089(3) 0.116(3)
Cu 0.0595(6) 0.0591(6) 0.0477(5) 0.0133(4) 0.0072(4) 0.0175(4)
C19 0.148(13) 0.27(2) 0.32(2) 0.17(2) -0.049(16) -0.099(14)
Cl1 0.173(4) 0.231(5) 0.195(4) 0.031(4) 0.011(3) 0.041(3)
Cl2 0.211(5) 0.338(8) 0.212(5) 0.083(5) -0.019(4) 0.007(5)

loop_
_atom_type_symbol
_atom_type_description
_atom_type_scat_dispersion_real
_atom_type_scat_dispersion_imag
_atom_type_scat_source
C C 0.0033 0.0016 'International Tables Vol C Tables 4.2.6.8 and 6.1.1.4'
N N 0.0061 0.0033 'International Tables Vol C Tables 4.2.6.8 and 6.1.1.4'
O O 0.0106 0.0060 'International Tables Vol C Tables 4.2.6.8 and 6.1.1.4'
F F 0.0171 0.0103 'International Tables Vol C Tables 4.2.6.8 and 6.1.1.4'
P P 0.1023 0.0942 'International Tables Vol C Tables 4.2.6.8 and 6.1.1.4'
S S 0.1246 0.1234 'International Tables Vol C Tables 4.2.6.8 and 6.1.1.4'
Cu Cu 0.3201 1.2651 'International Tables Vol C Tables 4.2.6.8 and 6.1.1.4'
Cl Cl 0.1484 0.1585 'International Tables Vol C Tables 4.2.6.8 and 6.1.1.4'
H H 0.0000 0.0000 'International Tables Vol C Tables 4.2.6.8 and 6.1.1.4'

loop_
_geom_angle_atom_site_label_1
_geom_angle_atom_site_label_2
_geom_angle_atom_site_label_3
_geom_angle
_geom_angle_site_symmetry_1
_geom_angle_site_symmetry_3
_geom_angle_publ_flag
C2 C1 N1 122.6(5) . . ?
C1 C2 C3 121.2(6) . . ?
C4 C3 C2 115.3(6) . . ?
C4 C3 C6 123.3(5) . . ?
C2 C3 C6 121.4(5) . . ?
C5 C4 C3 120.0(5) . . ?
N1 C5 C4 124.5(5) . . ?
C7 C6 C3 124.6(5) . . ?
C6 C7 C8 125.8(5) . . ?
C9 C8 C7 124.7(5) . . ?
C9 C8 S2 115.3(5) . . ?
C7 C8 S2 119.9(4) . . ?
C8 C9 S1 119.2(5) . . ?
C11 C10 S1 123.5(5) . . ?
C11 C10 S2 121.4(4) . . ?
S1 C10 S2 115.1(3) . . ?
C10 C11 S4 121.9(5) . . ?
C10 C11 S3 123.3(5) . . ?
S4 C11 S3 114.8(3) . . ?
C13 C12 S3 118.8(6) . . ?
C12 C13 S4 117.3(6) . . ?
O1 C14 C15 129.3(6) . . ?
O1 C14 C18 112.7(6) . . ?
C15 C14 C18 118.0(7) . . ?
C14 C15 C16 123.7(7) . . ?
O2 C16 C15 128.5(6) . . ?
O2 C16 C17 115.4(7) . . ?
C15 C16 C17 116.1(7) . . ?
F4 C17 F5 106.5(10) . . ?
F4 C17 F6 107.5(11) . . ?
F5 C17 F6 104.0(9) . . ?
F4 C17 C16 115.1(8) . . ?
F5 C17 C16 111.2(9) . . ?
F6 C17 C16 111.8(8) . . ?
F1 C18 F2 111.5(9) . . ?
F1 C18 F3 104.4(10) . . ?
F2 C18 F3 102.7(10) . . ?
F1 C18 C14 110.4(10) . . ?
F2 C18 C14 115.6(8) . . ?
F3 C18 C14 111.3(7) . . ?
C9 S1 C10 95.1(3) . . ?
C10 S2 C8 95.3(3) . . ?
C11 S3 C12 93.6(4) . . ?
C13 S4 C11 95.4(3) . . ?
C5 N1 C1 116.4(5) . . ?
C5 N1 Cu 121.0(4) . . ?
C1 N1 Cu 122.5(4) . . ?
C14 O1 Cu 128.5(4) . . ?
C16 O2 Cu 120.7(4) . . ?
F8 P F8 180.000(1) 2_556 . ?
F8 P F7 89.7(4) 2_556 2_556 ?
F8 P F7 90.3(4) . 2_556 ?
F8 P F7 90.3(4) 2_556 . ?
F8 P F7 89.7(4) . . ?
F7 P F7 180.000(2) 2_556 . ?
F8 P F9 93.3(4) 2_556 2_556 ?
F8 P F9 86.7(4) . 2_556 ?
F7 P F9 91.1(5) 2_556 2_556 ?
F7 P F9 88.9(5) . 2_556 ?
F8 P F9 86.7(4) 2_556 . ?
F8 P F9 93.3(4) . . ?
F7 P F9 88.9(5) 2_556 . ?
F7 P F9 91.1(5) . . ?
F9 P F9 180.000(1) 2_556 . ?
O1 Cu O1 180.0(2) . 2 ?
O1 Cu N1 91.05(18) . . ?
O1 Cu N1 88.95(18) 2 . ?
O1 Cu N1 88.95(18) . 2 ?
O1 Cu N1 91.05(18) 2 2 ?
N1 Cu N1 180.0(3) . 2 ?
O1 Cu O2 94.81(16) . 2 ?
O1 Cu O2 85.19(16) 2 2 ?
N1 Cu O2 93.14(19) . 2 ?
N1 Cu O2 86.86(19) 2 2 ?
O1 Cu O2 85.19(16) . . ?
O1 Cu O2 94.81(16) 2 . ?
N1 Cu O2 86.86(19) . . ?
N1 Cu O2 93.14(19) 2 . ?
O2 Cu O2 180.0(3) 2 . ?
Cl2 C19 Cl1 101.4(10) . . ?

loop_
_geom_bond_atom_site_label_1
_geom_bond_atom_site_label_2
_geom_bond_distance
_geom_bond_site_symmetry_2
_geom_bond_publ_flag
C1 C2 1.344(8) . ?
C1 N1 1.356(7) . ?
C2 C3 1.408(8) . ?
C3 C4 1.402(8) . ?
C3 C6 1.466(8) . ?
C4 C5 1.344(8) . ?
C5 N1 1.339(7) . ?
C6 C7 1.341(8) . ?
C7 C8 1.432(8) . ?
C8 C9 1.336(8) . ?
C8 S2 1.755(6) . ?
C9 S1 1.716(6) . ?
C10 C11 1.369(8) . ?
C10 S1 1.730(6) . ?
C10 S2 1.737(6) . ?
C11 S4 1.730(6) . ?
C11 S3 1.739(6) . ?
C12 C13 1.294(11) . ?
C12 S3 1.744(8) . ?
C13 S4 1.718(8) . ?
C14 O1 1.227(7) . ?
C14 C15 1.384(9) . ?
C14 C18 1.534(10) . ?
C15 C16 1.401(9) . ?
C16 O2 1.209(8) . ?
C16 C17 1.539(11) . ?
C17 F4 1.257(11) . ?
C17 F5 1.284(11) . ?
C17 F6 1.284(11) . ?
C18 F1 1.259(13) . ?
C18 F2 1.292(12) . ?
C18 F3 1.297(11) . ?
N1 Cu 2.016(5) . ?
O1 Cu 1.999(4) . ?
O2 Cu 2.290(5) . ?
F7 P 1.575(6) . ?
F8 P 1.557(6) . ?
F9 P 1.577(8) . ?
P F8 1.557(7) 2_556 ?
P F7 1.575(6) 2_556 ?
P F9 1.577(8) 2_556 ?
Cu O1 1.999(4) 2 ?
Cu N1 2.016(5) 2 ?
Cu O2 2.290(5) 2 ?
C19 Cl2 1.635(15) . ?
C19 Cl1 2.04(2) . ?
